data_4037737
loop_
_publ_author_name
'Amador-S\'anchez, Yoarhy A'
'Aguilar-Granda, Andres'
'Flores-Cruz, Ricardo'
'Gonz\'alez-Calder\'on, Davir'
'Orta, Cynthia'
'Rodr\'iguez-Molina, Braulio'
'Jim\'enez-S\'anchez, Arturo'
'Miranda, Luis D.'

_publ_section_title
;
 Diversity-Oriented Synthesis of Highly Fluorescent Fused-isoquinolines
 for Specific Subcellular Localization.
;
_journal_name_full 'The Journal of organic chemistry'
_journal_paper_doi 10.1021/acs.joc.9b02712
_journal_year 2019
_chemical_formula_moiety 'C24 H26 N2 O5'
_chemical_formula_sum 'C24 H26 N2 O5'
_chemical_formula_weight 422.47
_space_group_crystal_system monoclinic
_space_group_IT_number 14
_space_group_name_Hall '-P 2yn'
_space_group_name_H-M_alt 'P 1 21/n 1'
_atom_sites_solution_hydrogens geom
_audit_creation_method SHELXL-2018/3
_cell_angle_alpha 90
_cell_angle_beta 102.717(4)
_cell_angle_gamma 90
_cell_formula_units_Z 4
_cell_length_a 11.4837(12)
_cell_length_b 13.9123(15)
_cell_length_c 14.7681(16)
_cell_measurement_reflns_used 6449
_cell_measurement_temperature 298(2)
_cell_measurement_theta_max 0.972
_cell_measurement_theta_min 0.968
_cell_volume 2301.5(4)
_computing_structure_refinement 'SHELXL-2018/3 (Sheldrick, 2018)'
_diffrn_ambient_temperature 298(2)
_diffrn_measured_fraction_theta_full 1.000
_diffrn_measured_fraction_theta_max 1.000
_diffrn_measurement_device_type 'Bruker APEX2 CCD area detector'
_diffrn_measurement_method '\f and \w scans'
_diffrn_radiation_type MoK\a
_diffrn_radiation_wavelength 0.71073
_diffrn_reflns_av_R_equivalents 0.0739
_diffrn_reflns_av_unetI/netI 0.0699
_diffrn_reflns_Laue_measured_fraction_full 1.000
_diffrn_reflns_Laue_measured_fraction_max 1.000
_diffrn_reflns_limit_h_max 15
_diffrn_reflns_limit_h_min -14
_diffrn_reflns_limit_k_max 19
_diffrn_reflns_limit_k_min -19
_diffrn_reflns_limit_l_max 17
_diffrn_reflns_limit_l_min -20
_diffrn_reflns_number 33004
_diffrn_reflns_point_group_measured_fraction_full 1.000
_diffrn_reflns_point_group_measured_fraction_max 1.000
_diffrn_reflns_theta_full 25.242
_diffrn_reflns_theta_max 29.574
_diffrn_reflns_theta_min 2.334
_diffrn_source ?fine-focus,
_exptl_absorpt_coefficient_mu 0.086
_exptl_crystal_colour colorless
_exptl_crystal_density_diffrn 1.219
_exptl_crystal_description prism
_exptl_crystal_F_000 896
_exptl_crystal_size_max 0.377
_exptl_crystal_size_mid 0.348
_exptl_crystal_size_min 0.333
_refine_diff_density_max 0.244
_refine_diff_density_min -0.177
_refine_diff_density_rms 0.039
_refine_ls_extinction_method none
_refine_ls_goodness_of_fit_ref 1.014
_refine_ls_hydrogen_treatment constr
_refine_ls_matrix_type full
_refine_ls_number_parameters 286
_refine_ls_number_reflns 6447
_refine_ls_number_restraints 0
_refine_ls_restrained_S_all 1.014
_refine_ls_R_factor_all 0.1606
_refine_ls_R_factor_gt 0.0623
_refine_ls_shift/su_max 0.000
_refine_ls_shift/su_mean 0.000
_refine_ls_structure_factor_coef Fsqd
_refine_ls_weighting_details 'w=1/[\s^2^(Fo^2^)+(0.1000P)^2^] where P=(Fo^2^+2Fc^2^)/3'
_refine_ls_weighting_scheme calc
_refine_ls_wR_factor_gt 0.1565
_refine_ls_wR_factor_ref 0.2028
_reflns_Friedel_coverage 0.000
_reflns_number_gt 2976
_reflns_number_total 6447
_reflns_threshold_expression 'I > 2\s(I)'
_cod_data_source_file jo9b02712_si_006.cif
_cod_data_source_block 008RMB19
_cod_original_sg_symbol_H-M 'P 21/n'
_cod_database_code 4037737
_shelx_shelxl_version_number 2018/3
_shelx_space_group_comment
;
The symmetry employed for this shelxl refinement is uniquely defined
by the following loop, which should always be used as a source of
symmetry information in preference to the above space-group names.
They are only intended as comments.
;
_shelx_estimated_absorpt_t_min 0.968
_shelx_estimated_absorpt_t_max 0.972

loop_
_space_group_symop_operation_xyz
'x, y, z'
'-x+1/2, y+1/2, -z+1/2'
'-x, -y, -z'
'x-1/2, -y-1/2, z-1/2'

loop_
_atom_site_label
_atom_site_type_symbol
_atom_site_fract_x
_atom_site_fract_y
_atom_site_fract_z
_atom_site_U_iso_or_equiv
_atom_site_adp_type
_atom_site_occupancy
_atom_site_site_symmetry_order
_atom_site_calc_flag
_atom_site_refinement_flags_posn
_atom_site_refinement_flags_adp
C1 C 0.2405(2) 0.23482(17) 0.19451(16) 0.0568(6) Uani 1 1 d . .
H1 H 0.304782 0.276710 0.199792 0.068 Uiso 1 1 calc R U
C2 C 0.1442(2) 0.25733(19) 0.23163(18) 0.0673(7) Uani 1 1 d . .
H2 H 0.143340 0.315448 0.262593 0.081 Uiso 1 1 calc R U
C3 C 0.0485(2) 0.1953(2) 0.22382(18) 0.0710(7) Uani 1 1 d . .
H3 H -0.015800 0.212768 0.249053 0.085 Uiso 1 1 calc R U
C4 C 0.0465(2) 0.10757(18) 0.17919(17) 0.0602(6) Uani 1 1 d . .
H4 H -0.018071 0.066013 0.173911 0.072 Uiso 1 1 calc R U
C5 C 0.14360(17) 0.08396(16) 0.14281(14) 0.0463(5) Uani 1 1 d . .
C6 C 0.23860(17) 0.14758(15) 0.14895(14) 0.0449(5) Uani 1 1 d . .
C7 C 0.32589(17) 0.10457(15) 0.10167(14) 0.0429(5) Uani 1 1 d . .
C8 C 0.17251(17) -0.00370(15) 0.09833(14) 0.0444(5) Uani 1 1 d . .
C9 C 0.12107(18) -0.09038(16) 0.08292(15) 0.0487(5) Uani 1 1 d . .
H9 H 0.045161 -0.100674 0.093525 0.058 Uiso 1 1 calc R U
C10 C 0.18488(17) -0.16804(15) 0.04955(14) 0.0436(5) Uani 1 1 d . .
C11 C 0.29026(17) -0.14887(14) 0.02029(13) 0.0407(5) Uani 1 1 d . .
C12 C 0.36007(19) -0.22222(14) -0.00146(15) 0.0474(5) Uani 1 1 d . .
H12 H 0.430788 -0.207989 -0.019489 0.057 Uiso 1 1 calc R U
C13 C 0.3251(2) -0.31727(15) 0.00348(15) 0.0519(6) Uani 1 1 d . .
C14 C 0.2186(2) -0.33823(15) 0.02966(15) 0.0521(6) Uani 1 1 d . .
C15 C 0.15052(19) -0.26453(16) 0.05362(15) 0.0486(5) Uani 1 1 d . .
C17 C 0.2229(3) -0.47961(19) 0.1166(2) 0.0791(8) Uani 1 1 d . .
H17A H 0.193341 -0.544372 0.112454 0.119 Uiso 1 1 calc R U
H17B H 0.194963 -0.446030 0.164539 0.119 Uiso 1 1 calc R U
H17C H 0.308588 -0.480456 0.131185 0.119 Uiso 1 1 calc R U
C18 C -0.0531(3) -0.3071(3) 0.0228(2) 0.1242(15) Uani 1 1 d . .
H18A H -0.069086 -0.257108 -0.023068 0.186 Uiso 1 1 calc R U
H18B H -0.118680 -0.311963 0.053194 0.186 Uiso 1 1 calc R U
H18C H -0.043256 -0.367122 -0.006662 0.186 Uiso 1 1 calc R U
C19 C 0.4977(3) -0.3741(2) -0.0438(3) 0.0947(10) Uani 1 1 d . .
H19A H 0.535260 -0.433439 -0.054293 0.142 Uiso 1 1 calc R U
H19B H 0.550382 -0.337978 0.003519 0.142 Uiso 1 1 calc R U
H19C H 0.480051 -0.337439 -0.100292 0.142 Uiso 1 1 calc R U
C20 C 0.32997(17) -0.04570(13) 0.01258(13) 0.0397(5) Uani 1 1 d . .
H20 H 0.417400 -0.043314 0.028228 0.048 Uiso 1 1 calc R U
C21 C 0.28496(18) -0.00557(15) -0.08630(14) 0.0435(5) Uani 1 1 d . .
C24 C 0.3316(2) 0.00460(18) -0.24423(16) 0.0612(6) Uani 1 1 d . .
C25 C 0.3124(3) 0.1124(2) -0.2517(2) 0.1014(11) Uani 1 1 d . .
H25A H 0.309339 0.132603 -0.314288 0.152 Uiso 1 1 calc R U
H25B H 0.377148 0.144423 -0.210491 0.152 Uiso 1 1 calc R U
H25C H 0.238630 0.128385 -0.234872 0.152 Uiso 1 1 calc R U
C26 C 0.2244(3) -0.0487(2) -0.29953(19) 0.0897(9) Uani 1 1 d . .
H26A H 0.213652 -0.032726 -0.364075 0.135 Uiso 1 1 calc R U
H26B H 0.154427 -0.030517 -0.278058 0.135 Uiso 1 1 calc R U
H26C H 0.236960 -0.116676 -0.291518 0.135 Uiso 1 1 calc R U
C27 C 0.4421(3) -0.0194(3) -0.2791(2) 0.1059(12) Uani 1 1 d . .
H27A H 0.430135 -0.001826 -0.343352 0.159 Uiso 1 1 calc R U
H27B H 0.457595 -0.087104 -0.272465 0.159 Uiso 1 1 calc R U
H27C H 0.508894 0.015559 -0.243665 0.159 Uiso 1 1 calc R U
N28 N 0.35446(16) -0.02462(13) -0.14552(12) 0.0519(5) Uani 1 1 d . .
H28 H 0.418531 -0.056906 -0.124361 0.062 Uiso 1 1 calc R U
N29 N 0.28479(14) 0.01356(11) 0.07736(12) 0.0421(4) Uani 1 1 d . .
O31 O 0.38974(17) -0.39395(11) -0.01483(13) 0.0722(5) Uani 1 1 d . .
O32 O 0.18130(16) -0.43237(11) 0.03068(12) 0.0707(5) Uani 1 1 d . .
O33 O 0.05216(13) -0.28517(12) 0.08887(12) 0.0638(5) Uani 1 1 d . .
O34 O 0.41805(13) 0.13836(10) 0.08537(11) 0.0578(4) Uani 1 1 d . .
O35 O 0.19148(14) 0.04018(12) -0.10532(11) 0.0656(5) Uani 1 1 d . .

loop_
_atom_site_aniso_label
_atom_site_aniso_U_11
_atom_site_aniso_U_22
_atom_site_aniso_U_33
_atom_site_aniso_U_23
_atom_site_aniso_U_13
_atom_site_aniso_U_12
C1 0.0592(14) 0.0506(14) 0.0582(15) -0.0070(11) 0.0079(11) 0.0046(11)
C2 0.0721(17) 0.0655(16) 0.0641(17) -0.0164(13) 0.0145(13) 0.0161(14)
C3 0.0640(16) 0.0823(19) 0.0737(18) -0.0109(15) 0.0301(13) 0.0164(15)
C4 0.0504(13) 0.0663(16) 0.0684(16) -0.0074(13) 0.0230(12) 0.0032(11)
C5 0.0416(12) 0.0548(13) 0.0437(12) -0.0009(10) 0.0117(9) 0.0040(10)
C6 0.0438(11) 0.0460(12) 0.0446(12) -0.0008(10) 0.0086(9) 0.0046(10)
C7 0.0396(11) 0.0428(12) 0.0460(12) 0.0006(9) 0.0091(9) -0.0007(9)
C8 0.0377(11) 0.0520(13) 0.0462(12) 0.0000(10) 0.0147(9) -0.0015(10)
C9 0.0414(12) 0.0532(13) 0.0536(14) 0.0044(11) 0.0151(10) -0.0078(10)
C10 0.0430(11) 0.0465(12) 0.0412(11) 0.0013(9) 0.0092(9) -0.0073(9)
C11 0.0434(11) 0.0397(11) 0.0399(11) 0.0031(9) 0.0110(9) -0.0047(9)
C12 0.0535(12) 0.0409(12) 0.0522(13) 0.0014(10) 0.0208(10) -0.0038(10)
C13 0.0677(15) 0.0414(12) 0.0482(13) -0.0032(10) 0.0163(11) -0.0014(11)
C14 0.0700(15) 0.0391(12) 0.0461(13) -0.0005(10) 0.0104(11) -0.0155(11)
C15 0.0516(12) 0.0509(13) 0.0437(12) 0.0031(10) 0.0113(10) -0.0168(11)
C17 0.111(2) 0.0513(15) 0.0773(19) 0.0119(14) 0.0249(16) -0.0155(15)
C18 0.0688(19) 0.194(4) 0.095(2) 0.038(3) -0.0134(17) -0.052(2)
C19 0.094(2) 0.0563(18) 0.150(3) 0.0045(18) 0.062(2) 0.0154(16)
C20 0.0363(10) 0.0410(11) 0.0449(12) -0.0029(9) 0.0159(9) -0.0033(9)
C21 0.0416(12) 0.0401(12) 0.0510(13) 0.0027(9) 0.0149(10) -0.0039(9)
C24 0.0655(15) 0.0744(17) 0.0444(13) 0.0087(12) 0.0136(11) -0.0092(13)
C25 0.147(3) 0.083(2) 0.074(2) 0.0276(17) 0.023(2) -0.025(2)
C26 0.102(2) 0.105(2) 0.0553(16) 0.0041(16) 0.0014(15) -0.0284(18)
C27 0.094(2) 0.173(4) 0.0602(18) 0.018(2) 0.0374(17) 0.004(2)
N28 0.0523(11) 0.0609(12) 0.0446(11) 0.0072(9) 0.0154(9) 0.0031(9)
N29 0.0394(9) 0.0399(10) 0.0504(10) -0.0049(8) 0.0173(8) -0.0048(7)
O31 0.0961(13) 0.0384(9) 0.0912(13) -0.0030(8) 0.0399(11) 0.0037(9)
O32 0.1025(14) 0.0448(9) 0.0623(11) -0.0032(8) 0.0129(9) -0.0259(9)
O33 0.0560(10) 0.0693(11) 0.0675(11) 0.0059(9) 0.0169(8) -0.0233(8)
O34 0.0510(9) 0.0474(9) 0.0802(12) -0.0054(8) 0.0257(8) -0.0093(7)
O35 0.0586(10) 0.0745(11) 0.0660(11) 0.0179(9) 0.0185(8) 0.0173(9)

loop_
_atom_type_symbol
_atom_type_description
_atom_type_scat_dispersion_real
_atom_type_scat_dispersion_imag
_atom_type_scat_source
C C 0.0033 0.0016 'International Tables Vol C Tables 4.2.6.8 and 6.1.1.4'
H H 0.0000 0.0000 'International Tables Vol C Tables 4.2.6.8 and 6.1.1.4'
N N 0.0061 0.0033 'International Tables Vol C Tables 4.2.6.8 and 6.1.1.4'
O O 0.0106 0.0060 'International Tables Vol C Tables 4.2.6.8 and 6.1.1.4'

loop_
_geom_angle_atom_site_label_1
_geom_angle_atom_site_label_2
_geom_angle_atom_site_label_3
_geom_angle
C2 C1 C6 117.7(2)
C1 C2 C3 121.3(2)
C2 C3 C4 121.3(2)
C5 C4 C3 117.7(2)
C4 C5 C6 120.8(2)
C4 C5 C8 131.2(2)
C6 C5 C8 107.96(17)
C1 C6 C5 121.14(19)
C1 C6 C7 130.4(2)
C5 C6 C7 108.48(18)
O34 C7 N29 124.30(18)
O34 C7 C6 130.10(19)
N29 C7 C6 105.61(17)
C9 C8 N29 120.38(19)
C9 C8 C5 133.92(19)
N29 C8 C5 105.44(17)
C8 C9 C10 119.40(18)
C11 C10 C15 117.79(19)
C11 C10 C9 119.96(18)
C15 C10 C9 121.98(19)
C12 C11 C10 121.23(19)
C12 C11 C20 118.86(17)
C10 C11 C20 119.91(18)
C11 C12 C13 120.2(2)
O31 C13 C12 124.1(2)
O31 C13 C14 116.23(19)
C12 C13 C14 119.7(2)
O32 C14 C15 120.5(2)
O32 C14 C13 119.7(2)
C15 C14 C13 119.79(19)
O33 C15 C14 120.03(19)
O33 C15 C10 118.6(2)
C14 C15 C10 121.22(19)
N29 C20 C11 109.42(15)
N29 C20 C21 109.05(16)
C11 C20 C21 111.70(16)
O35 C21 N28 124.9(2)
O35 C21 C20 119.93(18)
N28 C21 C20 115.13(17)
N28 C24 C27 107.2(2)
N28 C24 C26 110.08(19)
C27 C24 C26 110.7(2)
N28 C24 C25 109.5(2)
C27 C24 C25 108.3(2)
C26 C24 C25 110.9(2)
C21 N28 C24 126.12(19)
C7 N29 C8 112.21(16)
C7 N29 C20 123.21(16)
C8 N29 C20 121.83(16)
C13 O31 C19 117.15(18)
C14 O32 C17 113.98(18)
C15 O33 C18 115.7(2)

loop_
_geom_bond_atom_site_label_1
_geom_bond_atom_site_label_2
_geom_bond_distance
C1 C2 1.375(3)
C1 C6 1.386(3)
C2 C3 1.382(3)
C3 C4 1.385(3)
C4 C5 1.380(3)
C5 C6 1.392(3)
C5 C8 1.458(3)
C6 C7 1.469(3)
C7 O34 1.229(2)
C7 N29 1.371(3)
C8 C9 1.340(3)
C8 N29 1.411(2)
C9 C10 1.451(3)
C10 C11 1.397(3)
C10 C15 1.404(3)
C11 C12 1.379(3)
C11 C20 1.518(3)
C12 C13 1.388(3)
C13 O31 1.360(3)
C13 C14 1.393(3)
C14 O32 1.379(2)
C14 C15 1.382(3)
C15 O33 1.374(2)
C17 O32 1.416(3)
C18 O33 1.409(3)
C19 O31 1.425(3)
C20 N29 1.443(2)
C20 C21 1.542(3)
C21 O35 1.226(2)
C21 N28 1.334(2)
C24 N28 1.480(3)
C24 C27 1.508(4)
C24 C26 1.514(3)
C24 C25 1.516(4)
